data_4320718
loop_
_publ_author_name
'F. Albert Cotton'
'Evgeny V. Dikarev'
'Marina A. Petrukhina'

_publ_section_title
;
 Mixed Chloride/Phosphine Complexes of the Dirhenium Core. 10. Redox
 Reactions of an Edge-Sharing Dirhenium(III) Non-metal-Metal-Bonded
 Complex, Re2(\m-Cl)2Cl4(PMe3)4
;
_journal_name_full 'Inorganic Chemistry'
_journal_page_first 6825
_journal_page_last 6831
_journal_paper_doi 10.1021/ic010653w
_journal_volume 40
_journal_year 2001
_chemical_compound_source synthesized
_chemical_formula_analytical 'not measured'
_chemical_formula_moiety 'Re2 Cl5 (P (C H3)3)4'
_chemical_formula_structural Re2(\m-Cl)3Cl2(PMe3)4
_chemical_formula_sum 'C12 H36 Cl5 P4 Re2'
_chemical_formula_weight 853.94
_chemical_melting_point ?
_chemical_name_systematic
; 
Tris-(mu-chloro)-bis-chloro-tetrakis-trimethylphosphine- 
di-rhenium(II,III) 
;
_space_group_IT_number 4
_symmetry_cell_setting monoclinic
_symmetry_space_group_name_Hall 'P 2yb'
_symmetry_space_group_name_H-M 'P 1 21 1'
_atom_sites_solution_hydrogens geom
_atom_sites_solution_primary direct
_atom_sites_solution_secondary difmap
_audit_creation_method SHELXL
_cell_angle_alpha 90.00
_cell_angle_beta 94.65(2)
_cell_angle_gamma 90.00
_cell_formula_units_Z 2
_cell_length_a 9.377(2)
_cell_length_b 13.071(2)
_cell_length_c 10.818(2)
_cell_measurement_reflns_used 250
_cell_measurement_temperature 213(2)
_cell_measurement_theta_max 20.8
_cell_measurement_theta_min 9.05
_cell_volume 1321.6(4)
_computing_cell_refinement 'MADNES (Enraf-Nonius, 1989)'
_computing_data_collection 'MADNES (Enraf-Nonius, 1989)'
_computing_data_reduction 'PROCOR (Kabsch, 1988)'
_computing_molecular_graphics 'SHELXTL V.5 (Siemens, 1994)'
_computing_publication_material CIFTAB
_computing_structure_refinement 'SHELXL-93 (Sheldrick, 1993)'
_computing_structure_solution 'SHELXTL V.5 (Siemens, 1994)'
_diffrn_ambient_temperature 213(2)
_diffrn_measurement_device 'Nonius FAST area detector'
_diffrn_measurement_method 'Ellipsoid-mask fitting'
_diffrn_radiation_monochromator graphite
_diffrn_radiation_source 'fine-focus sealed tube'
_diffrn_radiation_type MoK\a
_diffrn_radiation_wavelength 0.71073
_diffrn_reflns_av_R_equivalents 0.0512
_diffrn_reflns_av_sigmaI/netI 0.0476
_diffrn_reflns_limit_h_max 9
_diffrn_reflns_limit_h_min -9
_diffrn_reflns_limit_k_max 13
_diffrn_reflns_limit_k_min -14
_diffrn_reflns_limit_l_max 11
_diffrn_reflns_limit_l_min -11
_diffrn_reflns_number 4128
_diffrn_reflns_theta_max 22.51
_diffrn_reflns_theta_min 2.77
_diffrn_standards_number 'none (area detector data)'
_exptl_absorpt_coefficient_mu 9.896
_exptl_absorpt_correction_T_max 0.656
_exptl_absorpt_correction_T_min 0.320
_exptl_absorpt_correction_type 'SORTAV (Blessing, 1995)'
_exptl_crystal_colour brown
_exptl_crystal_density_diffrn 2.146
_exptl_crystal_density_meas ?
_exptl_crystal_density_method none
_exptl_crystal_description plate-shaped
_exptl_crystal_F_000 806
_exptl_crystal_size_max 0.45
_exptl_crystal_size_mid 0.18
_exptl_crystal_size_min 0.05
_refine_diff_density_max 3.049
_refine_diff_density_min -2.255
_refine_diff_density_rms 0.326
_refine_ls_abs_structure_details 'Flack H D (1983), Acta Cryst. A39, 876-881'
_refine_ls_abs_structure_Flack -0.04(2)
_refine_ls_extinction_coef none
_refine_ls_extinction_method none
_refine_ls_goodness_of_fit_all 1.042
_refine_ls_goodness_of_fit_obs 1.040
_refine_ls_hydrogen_treatment noref
_refine_ls_matrix_type full
_refine_ls_number_parameters 208
_refine_ls_number_reflns 2946
_refine_ls_number_restraints 37
_refine_ls_restrained_S_all 1.039
_refine_ls_restrained_S_obs 1.037
_refine_ls_R_factor_all 0.0637
_refine_ls_R_factor_obs 0.0630
_refine_ls_shift/esd_max 0.000
_refine_ls_shift/esd_mean 0.000
_refine_ls_structure_factor_coef Fsqd
_refine_ls_weighting_details 'w=1/[\s^2^(Fo^2^)+(0.1390P)^2^+12.9800P] where P=(Fo^2^+2Fc^2^)/3'
_refine_ls_weighting_scheme calc
_refine_ls_wR_factor_all 0.1642
_refine_ls_wR_factor_obs 0.1625
_reflns_number_observed 2895
_reflns_number_total 2946
_reflns_observed_criterion >2sigma(I)
_cod_data_source_file ic010653w_2.cif
_cod_data_source_block Re2Cl5(PMe3)4_(2)
_cod_depositor_comments
;
The following automatic conversions were performed:

'_chemical_melting_point' value 'not measured' was changed to '?' -
the value is undefined or not given.

Automatic conversion script
Id: cif_fix_values 1646 2011-03-28 12:23:43Z adriana 

The following automatic conversions were performed:

'_exptl_crystal_density_meas' value 'not measured' was changed to '?'
- the value is perceived as not measured.

Automatic conversion script
Id: cif_fix_values 3008 2015-01-20 13:52:24Z robertas 

The following automatic conversions were performed:

'_refine_ls_weighting_scheme' value 'calc
w=1/[\s^2^(Fo^2^)+(0.1390P)^2^+12.9800P] where P=(Fo^2^+2Fc^2^)/3'
was changed to 'calc'. New tag '_refine_ls_weighting_details' was
created. The value of the new tag was set to
'w=1/[\s^2^(Fo^2^)+(0.1390P)^2^+12.9800P] where P=(Fo^2^+2Fc^2^)/3'.

Automatic conversion script
Id: cif_fix_values 3143 2015-03-26 13:38:13Z robertas 
;
_cod_database_code 4320718

loop_
_symmetry_equiv_pos_as_xyz
'x, y, z'
'-x, y+1/2, -z'

loop_
_atom_site_aniso_label
_atom_site_aniso_U_11
_atom_site_aniso_U_22
_atom_site_aniso_U_33
_atom_site_aniso_U_23
_atom_site_aniso_U_13
_atom_site_aniso_U_12
Re1 0.0171(6) 0.0164(5) 0.0251(5) -0.0003(3) 0.0030(3) 0.0024(3)
Re2 0.0150(5) 0.0164(5) 0.0222(5) 0.0012(3) 0.0011(3) -0.0006(3)
P1 0.016(4) 0.041(4) 0.037(3) 0.005(3) 0.010(2) 0.007(3)
P2 0.029(4) 0.038(4) 0.025(3) -0.008(2) 0.002(2) -0.003(3)
P3 0.024(4) 0.027(3) 0.035(3) -0.008(2) 0.002(2) -0.004(2)
P4 0.014(3) 0.026(3) 0.036(3) -0.001(2) 0.007(2) 0.002(2)
Cl1 0.017(3) 0.026(3) 0.033(3) 0.002(2) -0.002(2) 0.008(2)
Cl2 0.055(4) 0.020(3) 0.024(3) 0.000(2) 0.000(2) 0.011(3)
Cl3 0.028(3) 0.019(2) 0.035(3) -0.005(2) 0.012(2) -0.004(2)
Cl4 0.061(5) 0.023(3) 0.047(3) -0.005(2) 0.009(3) 0.018(3)
Cl5 0.053(5) 0.037(4) 0.019(2) 0.000(2) -0.003(2) 0.004(3)
C1 0.029(17) 0.075(21) 0.036(13) 0.001(14) -0.011(11) 0.004(14)
C2 0.079(33) 0.052(23) 0.122(30) 0.013(20) 0.051(24) 0.029(20)
C3 0.043(22) 0.094(27) 0.075(20) 0.035(20) -0.006(16) -0.041(20)
C4 0.015(11) 0.032(11) 0.061(12) 0.018(10) 0.002(9) 0.014(9)
C5 0.049(15) 0.034(13) 0.066(13) -0.005(11) -0.009(12) -0.020(11)
C6 0.049(14) 0.031(11) 0.047(11) -0.009(10) -0.012(10) -0.016(11)
C7 0.067(16) 0.033(12) 0.038(11) -0.005(9) 0.004(11) -0.025(11)
C8 0.048(15) 0.067(15) 0.075(15) -0.020(13) -0.018(12) -0.029(13)
C9 0.026(16) 0.045(16) 0.029(12) -0.009(10) 0.003(10) -0.017(11)
C10 0.012(15) 0.065(18) 0.063(18) 0.018(14) 0.003(11) 0.008(13)
C11 0.057(22) 0.058(17) 0.048(16) 0.021(13) 0.018(14) 0.019(15)
C12 0.023(13) 0.058(14) 0.062(13) 0.007(11) 0.007(10) -0.012(11)

loop_
_atom_site_label
_atom_site_type_symbol
_atom_site_fract_x
_atom_site_fract_y
_atom_site_fract_z
_atom_site_U_iso_or_equiv
_atom_site_thermal_displace_type
_atom_site_occupancy
_atom_site_calc_flag
_atom_site_refinement_flags
_atom_site_disorder_group
Re1 Re 0.73393(9) 0.51604(6) 0.31461(7) 0.0195(3) Uani 1 d . .
Re2 Re 0.76723(8) 0.42778(5) 0.09460(6) 0.0179(3) Uani 1 d . .
P1 P 0.5834(7) 0.4393(5) 0.4548(5) 0.0308(14) Uani 1 d . .
P2 P 0.9313(7) 0.5451(5) 0.4582(5) 0.0307(14) Uani 1 d . .
P3 P 0.6501(7) 0.2752(4) 0.0191(5) 0.0288(13) Uani 1 d . .
P4 P 0.9983(6) 0.3761(4) 0.0526(5) 0.0247(13) Uani 1 d . .
Cl1 Cl 0.5361(6) 0.5043(4) 0.1464(4) 0.0255(12) Uani 1 d . .
Cl2 Cl 0.8099(7) 0.3405(4) 0.2917(4) 0.0331(14) Uani 1 d . .
Cl3 Cl 0.8553(6) 0.6019(4) 0.1491(4) 0.0265(11) Uani 1 d . .
Cl4 Cl 0.6530(8) 0.6836(4) 0.3647(5) 0.044(2) Uani 1 d . .
Cl5 Cl 0.7180(7) 0.4903(5) -0.1101(5) 0.036(2) Uani 1 d . .
C1 C 0.6611(30) 0.3509(26) 0.5727(22) 0.048(7) Uani 1 d . .
H1A H 0.7423(30) 0.3832(26) 0.6184(22) 0.071 Uiso 1 calc R .
H1B H 0.6924(30) 0.2893(26) 0.5330(22) 0.071 Uiso 1 calc R .
H1C H 0.5898(30) 0.3335(26) 0.6294(22) 0.071 Uiso 1 calc R .
C2 C 0.4902(46) 0.5294(29) 0.5533(36) 0.082(12) Uani 1 d . .
H2A H 0.5595(46) 0.5750(29) 0.5957(36) 0.123 Uiso 1 calc R .
H2B H 0.4411(46) 0.4911(29) 0.6140(36) 0.123 Uiso 1 calc R .
H2C H 0.4211(46) 0.5691(29) 0.5018(36) 0.123 Uiso 1 calc R .
C3 C 0.4407(38) 0.3636(31) 0.3863(31) 0.071(11) Uani 1 d . .
H3A H 0.3889(38) 0.4021(31) 0.3204(31) 0.107 Uiso 1 calc R .
H3B H 0.3763(38) 0.3458(31) 0.4488(31) 0.107 Uiso 1 calc R .
H3C H 0.4789(38) 0.3016(31) 0.3524(31) 0.107 Uiso 1 calc R .
C4 C 1.0467(25) 0.4361(19) 0.5138(23) 0.036(5) Uani 1 d U .
H4A H 0.9875(25) 0.3813(19) 0.5420(23) 0.054 Uiso 1 calc R .
H4B H 1.1130(25) 0.4586(19) 0.5818(23) 0.054 Uiso 1 calc R .
H4C H 1.0999(25) 0.4114(19) 0.4465(23) 0.054 Uiso 1 calc R .
C5 C 1.0592(34) 0.6361(20) 0.4113(27) 0.051(7) Uani 1 d U .
H5A H 1.0892(34) 0.6169(20) 0.3307(27) 0.076 Uiso 1 calc R .
H5B H 1.1417(34) 0.6370(20) 0.4715(27) 0.076 Uiso 1 calc R .
H5C H 1.0160(34) 0.7035(20) 0.4062(27) 0.076 Uiso 1 calc R .
C6 C 0.8988(31) 0.6014(21) 0.6066(22) 0.043(6) Uani 1 d U .
H6A H 0.8294(31) 0.5603(21) 0.6462(22) 0.065 Uiso 1 calc R .
H6B H 0.8620(31) 0.6702(21) 0.5937(22) 0.065 Uiso 1 calc R .
H6C H 0.9877(31) 0.6037(21) 0.6591(22) 0.065 Uiso 1 calc R .
C7 C 0.6523(34) 0.1650(21) 0.1155(22) 0.046(7) Uani 1 d U .
H7A H 0.7502(34) 0.1490(21) 0.1449(22) 0.069 Uiso 1 calc R .
H7B H 0.6109(34) 0.1076(21) 0.0685(22) 0.069 Uiso 1 calc R .
H7C H 0.5970(34) 0.1784(21) 0.1858(22) 0.069 Uiso 1 calc R .
C8 C 0.4675(37) 0.2917(27) -0.0241(32) 0.065(9) Uani 1 d U .
H8A H 0.4543(37) 0.3510(27) -0.0779(32) 0.097 Uiso 1 calc R .
H8B H 0.4167(37) 0.3021(27) 0.0494(32) 0.097 Uiso 1 calc R .
H8C H 0.4305(37) 0.2314(27) -0.0679(32) 0.097 Uiso 1 calc R .
C9 C 0.7122(28) 0.2250(19) -0.1228(20) 0.033(6) Uani 1 d . .
H9A H 0.8143(28) 0.2122(19) -0.1111(20) 0.050 Uiso 1 calc R .
H9B H 0.6930(28) 0.2743(19) -0.1891(20) 0.050 Uiso 1 calc R .
H9C H 0.6625(28) 0.1616(19) -0.1444(20) 0.050 Uiso 1 calc R .
C10 C 1.0571(29) 0.2515(24) 0.1047(26) 0.047(7) Uani 1 d . .
H10A H 0.9901(29) 0.2003(24) 0.0706(26) 0.070 Uiso 1 calc R .
H10B H 1.0618(29) 0.2489(24) 0.1946(26) 0.070 Uiso 1 calc R .
H10C H 1.1511(29) 0.2379(24) 0.0771(26) 0.070 Uiso 1 calc R .
C11 C 1.0453(37) 0.3802(25) -0.1088(25) 0.053(8) Uani 1 d . .
H11A H 1.0171(37) 0.4458(25) -0.1451(25) 0.080 Uiso 1 calc R .
H11B H 0.9958(37) 0.3258(25) -0.1556(25) 0.080 Uiso 1 calc R .
H11C H 1.1478(37) 0.3714(25) -0.1109(25) 0.080 Uiso 1 calc R .
C12 C 1.1374(31) 0.4582(24) 0.1267(26) 0.048(7) Uani 1 d U .
H12A H 1.1168(31) 0.5290(24) 0.1049(26) 0.071 Uiso 1 calc R .
H12B H 1.2294(31) 0.4392(24) 0.0985(26) 0.071 Uiso 1 calc R .
H12C H 1.1401(31) 0.4503(24) 0.2160(26) 0.071 Uiso 1 calc R .

loop_
_atom_type_symbol
_atom_type_description
_atom_type_scat_dispersion_real
_atom_type_scat_dispersion_imag
_atom_type_scat_source
C C 0.0033 0.0016 'International Tables Vol C Tables 4.2.6.8 and 6.1.1.4'
H H 0.0000 0.0000 'International Tables Vol C Tables 4.2.6.8 and 6.1.1.4'
P P 0.1023 0.0942 'International Tables Vol C Tables 4.2.6.8 and 6.1.1.4'
Cl Cl 0.1484 0.1585 'International Tables Vol C Tables 4.2.6.8 and 6.1.1.4'
Re Re -1.0185 7.2310 'International Tables Vol C Tables 4.2.6.8 and 6.1.1.4'

loop_
_geom_angle_atom_site_label_1
_geom_angle_atom_site_label_2
_geom_angle_atom_site_label_3
_geom_angle
_geom_angle_site_symmetry_1
_geom_angle_site_symmetry_3
_geom_angle_publ_flag
P2 Re1 P1 97.1(2) . . y
P2 Re1 Cl4 87.1(2) . . y
P1 Re1 Cl4 91.5(2) . . y
P2 Re1 Cl2 89.9(2) . . y
P1 Re1 Cl2 81.9(2) . . y
Cl4 Re1 Cl2 172.4(2) . . y
P2 Re1 Cl3 91.2(2) . . y
P1 Re1 Cl3 171.0(2) . . y
Cl4 Re1 Cl3 85.5(2) . . y
Cl2 Re1 Cl3 101.5(2) . . y
P2 Re1 Cl1 172.5(2) . . y
P1 Re1 Cl1 89.7(2) . . y
Cl4 Re1 Cl1 89.5(2) . . y
Cl2 Re1 Cl1 94.3(2) . . y
Cl3 Re1 Cl1 81.9(2) . . y
P2 Re1 Re2 120.9(2) . . y
P1 Re1 Re2 120.1(2) . . y
Cl4 Re1 Re2 130.94(15) . . y
Cl2 Re1 Re2 56.36(12) . . y
Cl3 Re1 Re2 57.25(12) . . y
Cl1 Re1 Re2 57.36(12) . . y
P4 Re2 Cl5 91.8(2) . . y
P4 Re2 P3 95.7(2) . . y
Cl5 Re2 P3 85.4(2) . . y
P4 Re2 Cl2 86.9(2) . . y
Cl5 Re2 Cl2 172.0(2) . . y
P3 Re2 Cl2 86.9(2) . . y
P4 Re2 Cl3 90.9(2) . . y
Cl5 Re2 Cl3 86.6(2) . . y
P3 Re2 Cl3 169.8(2) . . y
Cl2 Re2 Cl3 101.2(2) . . y
P4 Re2 Cl1 172.7(2) . . y
Cl5 Re2 Cl1 88.0(2) . . y
P3 Re2 Cl1 91.6(2) . . y
Cl2 Re2 Cl1 94.3(2) . . y
Cl3 Re2 Cl1 81.8(2) . . y
P4 Re2 Re1 118.05(14) . . y
Cl5 Re2 Re1 130.68(15) . . y
P3 Re2 Re1 125.34(15) . . y
Cl2 Re2 Re1 56.29(13) . . y
Cl3 Re2 Re1 56.94(12) . . y
Cl1 Re2 Re1 57.48(11) . . y
C3 P1 C1 100.6(15) . . n
C3 P1 C2 102.6(21) . . n
C1 P1 C2 100.3(15) . . n
C3 P1 Re1 115.8(11) . . n
C1 P1 Re1 119.2(10) . . n
C2 P1 Re1 115.5(13) . . n
C5 P2 C6 98.4(12) . . n
C5 P2 C4 102.4(13) . . n
C6 P2 C4 99.2(12) . . n
C5 P2 Re1 115.4(10) . . n
C6 P2 Re1 118.1(9) . . n
C4 P2 Re1 119.8(9) . . n
C8 P3 C7 102.8(16) . . n
C8 P3 C9 101.1(14) . . n
C7 P3 C9 102.4(12) . . n
C8 P3 Re2 113.6(11) . . n
C7 P3 Re2 119.5(8) . . n
C9 P3 Re2 115.0(8) . . n
C10 P4 C12 101.9(14) . . n
C10 P4 C11 103.5(13) . . n
C12 P4 C11 100.5(14) . . n
C10 P4 Re2 117.7(10) . . n
C12 P4 Re2 112.6(10) . . n
C11 P4 Re2 118.1(10) . . n
Re2 Cl1 Re1 65.16(13) . . y
Re1 Cl2 Re2 67.36(14) . . y
Re1 Cl3 Re2 65.81(14) . . y

loop_
_geom_bond_atom_site_label_1
_geom_bond_atom_site_label_2
_geom_bond_distance
_geom_bond_site_symmetry_2
_geom_bond_publ_flag
Re1 P2 2.349(6) . y
Re1 P1 2.376(6) . y
Re1 Cl4 2.394(5) . y
Re1 Cl2 2.421(5) . y
Re1 Cl3 2.468(5) . y
Re1 Cl1 2.496(5) . y
Re1 Re2 2.6858(11) . y
Re2 P4 2.349(6) . y
Re2 Cl5 2.371(5) . y
Re2 P3 2.389(6) . y
Re2 Cl2 2.423(5) . y
Re2 Cl3 2.476(5) . y
Re2 Cl1 2.492(5) . y
P1 C3 1.78(3) . n
P1 C1 1.83(3) . n
P1 C2 1.85(3) . n
P2 C5 1.79(3) . n
P2 C6 1.81(3) . n
P2 C4 1.86(2) . n
P3 C8 1.75(3) . n
P3 C7 1.78(3) . n
P3 C9 1.81(2) . n
P4 C10 1.80(3) . n
P4 C12 1.82(3) . n
P4 C11 1.84(3) . n
